data_7248924
loop_
_publ_author_name
'Kusumoto, Sotaro'
'Wakabayashi, Kaede'
'Rakumitsu, Kenta'
'Kim, Yang'
'Koide, Yoshihiro'

_publ_section_title
;
 Photosalient effect and photodimerization of mono- and dicationic organic
 salts incorporated in 4-styrylpyridine
;
_journal_issue 28
_journal_name_full CrystEngComm
_journal_page_first 3791
_journal_page_last 3794
_journal_paper_doi 10.1039/D4CE00538D
_journal_volume 26
_journal_year 2024
_chemical_formula_moiety 'Br, C20 H18 N'
_chemical_formula_sum 'C20 H18 Br N'
_chemical_formula_weight 352.26
_space_group_crystal_system triclinic
_space_group_IT_number 2
_space_group_name_Hall '-P 1'
_space_group_name_H-M_alt 'P -1'
_atom_sites_solution_hydrogens geom
_atom_sites_solution_primary dual
_audit_creation_date 2024-04-23
_audit_creation_method
;
Olex2 1.3
(compiled 2020.11.12 svn.r5f609507 for OlexSys, GUI svn.r6408)
;
_audit_update_record
;
2024-05-28 deposited with the CCDC.	2024-07-02 downloaded from the CCDC.
;
_cell_angle_alpha 76.412(3)
_cell_angle_beta 83.264(2)
_cell_angle_gamma 70.536(3)
_cell_formula_units_Z 2
_cell_length_a 6.8963(2)
_cell_length_b 10.2829(3)
_cell_length_c 12.8595(4)
_cell_measurement_reflns_used 5015
_cell_measurement_temperature 120
_cell_measurement_theta_max 30.6210
_cell_measurement_theta_min 3.1320
_cell_volume 834.98(5)
_computing_cell_refinement 'CrysAlisPro 1.171.43.111a (Rigaku OD, 2024)'
_computing_data_collection 'CrysAlisPro 1.171.43.111a (Rigaku OD, 2024)'
_computing_data_reduction 'CrysAlisPro 1.171.43.111a (Rigaku OD, 2024)'
_computing_molecular_graphics 'Olex2 1.3 (Dolomanov et al., 2009)'
_computing_publication_material 'Olex2 1.3 (Dolomanov et al., 2009)'
_computing_structure_refinement 'SHELXL 2018/3 (Sheldrick, 2015)'
_computing_structure_solution 'SHELXT 2018/2 (Sheldrick, 2018)'
_diffrn_ambient_temperature 120
_diffrn_detector 'Hybrid Pixel Array Detector'
_diffrn_detector_area_resol_mean 10.0000
_diffrn_detector_type HyPix
_diffrn_measured_fraction_theta_full 0.999
_diffrn_measured_fraction_theta_max 0.798
_diffrn_measurement_details
;
List of Runs (angles in degrees, time in seconds):

  # Type    Start    End  Width  t~exp~   \w     \q     \k     \f   Frames
#--------------------------------------------------------------------------
  1  \w     41.00  66.00   0.50    0.96    --   -4.71   0.00  60.00   50
  2  \w    -11.00  15.00   0.50    0.96    --   -4.71   0.00  60.00   52
  3  \w    -74.00 -40.00   0.50    0.96    --   -4.71   0.00  60.00   68
  4  \w    -10.00  19.00   0.50    0.96    --    5.49 -99.00 -30.00   58
  5  \w    -71.00   7.00   0.50    0.96    --   -4.71 -57.00  30.00  156
  6  \w    -65.00   8.00   0.50    0.96    --   -4.71 -38.00 120.00  146
  7  \w    -70.00  -4.00   0.50    0.96    --   -4.71 -57.00 -90.00  132
;
_diffrn_measurement_device 'four-circle diffractometer'
_diffrn_measurement_device_type 'ROD, Synergy Custom system, HyPix'
_diffrn_measurement_method '\w scans'
_diffrn_orient_matrix_type 'CrysAlisPro convention (1999,Acta A55,543-557)'
_diffrn_orient_matrix_UB_11 0.0013472000
_diffrn_orient_matrix_UB_12 0.0431224000
_diffrn_orient_matrix_UB_13 -0.0518121000
_diffrn_orient_matrix_UB_21 0.0350767000
_diffrn_orient_matrix_UB_22 -0.0609397000
_diffrn_orient_matrix_UB_23 -0.0225428000
_diffrn_orient_matrix_UB_31 -0.1033885000
_diffrn_orient_matrix_UB_32 0.0049044000
_diffrn_orient_matrix_UB_33 -0.0057697000
_diffrn_radiation_monochromator mirror
_diffrn_radiation_probe x-ray
_diffrn_radiation_type 'Mo K\a'
_diffrn_radiation_wavelength 0.71073
_diffrn_reflns_av_R_equivalents 0.0316
_diffrn_reflns_av_unetI/netI 0.0403
_diffrn_reflns_Laue_measured_fraction_full 0.999
_diffrn_reflns_Laue_measured_fraction_max 0.798
_diffrn_reflns_limit_h_max 9
_diffrn_reflns_limit_h_min -7
_diffrn_reflns_limit_k_max 14
_diffrn_reflns_limit_k_min -14
_diffrn_reflns_limit_l_max 16
_diffrn_reflns_limit_l_min -18
_diffrn_reflns_number 9906
_diffrn_reflns_point_group_measured_fraction_full 0.999
_diffrn_reflns_point_group_measured_fraction_max 0.798
_diffrn_reflns_theta_full 25.242
_diffrn_reflns_theta_max 30.721
_diffrn_reflns_theta_min 2.957
_diffrn_source 'Rotating-anode X-ray tube'
_diffrn_source_type 'Rigaku (Mo) X-ray Source'
_exptl_absorpt_coefficient_mu 2.458
_exptl_absorpt_correction_T_max 1.00000
_exptl_absorpt_correction_T_min 0.51187
_exptl_absorpt_correction_type multi-scan
_exptl_absorpt_process_details
;
CrysAlisPro 1.171.43.111a (Rigaku Oxford Diffraction, 2024)
Empirical absorption correction using spherical harmonics,
implemented in SCALE3 ABSPACK scaling algorithm.
;
_exptl_crystal_density_diffrn 1.401
_exptl_crystal_description needle
_exptl_crystal_F_000 360
_exptl_crystal_size_max 0.2
_exptl_crystal_size_mid 0.02
_exptl_crystal_size_min 0.02
_refine_diff_density_max 1.008
_refine_diff_density_min -0.502
_refine_diff_density_rms 0.075
_refine_ls_extinction_method none
_refine_ls_goodness_of_fit_ref 1.192
_refine_ls_hydrogen_treatment constr
_refine_ls_matrix_type full
_refine_ls_number_parameters 188
_refine_ls_number_reflns 4147
_refine_ls_number_restraints 36
_refine_ls_restrained_S_all 1.187
_refine_ls_R_factor_all 0.0484
_refine_ls_R_factor_gt 0.0371
_refine_ls_shift/su_max 0.000
_refine_ls_shift/su_mean 0.000
_refine_ls_structure_factor_coef Fsqd
_refine_ls_weighting_details 'w=1/[\s^2^(Fo^2^)+(0.0331P)^2^+0.2554P] where P=(Fo^2^+2Fc^2^)/3'
_refine_ls_weighting_scheme calc
_refine_ls_wR_factor_gt 0.0820
_refine_ls_wR_factor_ref 0.0852
_reflns_Friedel_coverage 0.000
_reflns_number_gt 3506
_reflns_number_total 4147
_reflns_threshold_expression 'I > 2\s(I)'
_cod_data_source_file d4ce00538d4.cif
_cod_data_source_block 240423_norebenzyl_auto
_cod_depositor_comments 'Adding full bibliography for 7248924--7248927.cif.'
_cod_database_code 7248924
_shelx_shelxl_version_number 2018/3
_chemical_oxdiff_formula 'C N Br'
_chemical_oxdiff_usercomment 120
_shelx_space_group_comment
;
The symmetry employed for this shelxl refinement is uniquely defined
by the following loop, which should always be used as a source of
symmetry information in preference to the above space-group names.
They are only intended as comments.
;
_shelx_estimated_absorpt_t_max 0.952
_shelx_estimated_absorpt_t_min 0.639
_reflns_odcompleteness_completeness 99.91
_reflns_odcompleteness_iscentric 1
_reflns_odcompleteness_theta 26.32
_olex2_refinement_description
;
1. Fixed Uiso
 At 1.2 times of:
  All C(H) groups, All C(H,H) groups
2. Uiso/Uaniso restraints and constraints
Uanis(C4) \\sim Ueq, Uanis(C3) \\sim Ueq, Uanis(C2) \\sim Ueq, Uanis(C1) \\sim
Ueq, Uanis(C6) \\sim Ueq, Uanis(C5) \\sim Ueq: with sigma of 0.1 and sigma for
terminal atoms of 0.2
Uanis(C1) = Uanis(C6) = Uanis(C5) = Uanis(C4) = Uanis(C3) = Uanis(C2)
3. Others
 Sof(C9)=Sof(H9)=Sof(C8)=Sof(H8)=1-FVAR(1)
 Sof(C10)=Sof(H10)=Sof(C7)=Sof(H7)=FVAR(1)
4.a Secondary CH2 refined with riding coordinates:
 C16(H16A,H16B)
4.b Aromatic/amide H refined with riding coordinates:
 C13(H13), C18(H18), C15(H15), C12(H12), C14(H14), C22(H22), C19(H19), C3(H3),
 C20(H20), C1(H1), C4(H4), C21(H21), C10(H10), C7(H7), C5(H5), C2(H2), C9(H9),
 C8(H8)
;
_olex2_submission_special_instructions 'No special instructions were received'
_oxdiff_exptl_absorpt_empirical_details
;
Empirical correction (ABSPACK) includes:
- Absorption correction using spherical harmonics
- Frame scaling
;
_oxdiff_exptl_absorpt_empirical_full_max 1.994
_oxdiff_exptl_absorpt_empirical_full_min 0.501

loop_
_space_group_symop_operation_xyz
'x, y, z'
'-x, -y, -z'

loop_
_atom_site_label
_atom_site_type_symbol
_atom_site_fract_x
_atom_site_fract_y
_atom_site_fract_z
_atom_site_U_iso_or_equiv
_atom_site_adp_type
_atom_site_occupancy
_atom_site_site_symmetry_order
_atom_site_calc_flag
_atom_site_refinement_flags_posn
_atom_site_refinement_flags_adp
_atom_site_refinement_flags_occupancy
_atom_site_disorder_assembly
_atom_site_disorder_group
Br1 Br 0.12148(3) 0.34133(3) 0.33099(2) 0.03056(9) Uani 1 1 d . . . . .
N1 N 0.4846(3) 0.56997(18) 0.32212(14) 0.0233(4) Uani 1 1 d . . . . .
C17 C 0.5804(3) 0.5716(2) 0.13111(17) 0.0236(4) Uani 1 1 d . . . . .
C13 C 0.6192(4) 0.5953(2) 0.37711(18) 0.0299(5) Uani 1 1 d . . . . .
H13 H 0.763230 0.553513 0.365907 0.036 Uiso 1 1 calc R U . . .
C16 C 0.5626(3) 0.4810(2) 0.24000(17) 0.0250(4) Uani 1 1 d . . . . .
H16A H 0.467310 0.427919 0.238047 0.030 Uiso 1 1 calc R U . . .
H16B H 0.699149 0.412014 0.259689 0.030 Uiso 1 1 calc R U . . .
C18 C 0.7687(4) 0.5884(2) 0.09161(18) 0.0293(5) Uani 1 1 d . . . . .
H18 H 0.886472 0.543048 0.133685 0.035 Uiso 1 1 calc R U . . .
C15 C 0.2780(4) 0.6285(2) 0.33750(19) 0.0314(5) Uani 1 1 d . . . . .
H15 H 0.186021 0.609272 0.298224 0.038 Uiso 1 1 calc R U . . .
C12 C 0.5459(5) 0.6821(3) 0.44939(19) 0.0376(6) Uani 1 1 d . . . . .
H12 H 0.639917 0.699853 0.488286 0.045 Uiso 1 1 calc R U . . .
C14 C 0.2019(4) 0.7146(3) 0.4089(2) 0.0377(6) Uani 1 1 d . . . . .
H14 H 0.057232 0.754149 0.419177 0.045 Uiso 1 1 calc R U . . .
C22 C 0.4094(4) 0.6386(3) 0.06874(19) 0.0336(5) Uani 1 1 d . . . . .
H22 H 0.280464 0.626300 0.094478 0.040 Uiso 1 1 calc R U . . .
C19 C 0.7857(4) 0.6713(3) -0.0092(2) 0.0368(6) Uani 1 1 d . . . . .
H19 H 0.915272 0.681533 -0.036160 0.044 Uiso 1 1 calc R U . . .
C11 C 0.3324(5) 0.7448(2) 0.46623(19) 0.0382(6) Uani 1 1 d . . . . .
C3 C 0.0838(5) 1.0964(3) 0.8566(2) 0.0448(3) Uani 1 1 d . U . . .
H3 H 0.034040 1.143895 0.914200 0.054 Uiso 1 1 calc R U . . .
C20 C 0.6146(5) 0.7386(3) -0.0699(2) 0.0410(6) Uani 1 1 d . . . . .
H20 H 0.626410 0.795520 -0.138649 0.049 Uiso 1 1 calc R U . . .
C1 C 0.3483(5) 1.0269(3) 0.7217(2) 0.0448(3) Uani 1 1 d . U . . .
H1 H 0.478485 1.027050 0.687987 0.054 Uiso 1 1 calc R U . . .
C6 C 0.2372(5) 0.9567(3) 0.6875(2) 0.0448(3) Uani 1 1 d . U . . .
C4 C -0.0311(5) 1.0261(3) 0.8243(2) 0.0448(3) Uani 1 1 d . U . . .
H4 H -0.160266 1.025207 0.858891 0.054 Uiso 1 1 calc R U . . .
C21 C 0.4261(4) 0.7236(3) -0.0312(2) 0.0418(6) Uani 1 1 d . . . . .
H21 H 0.308001 0.771332 -0.072805 0.050 Uiso 1 1 calc R U . . .
C10 C 0.2328(5) 0.8350(3) 0.5439(2) 0.0262(10) Uani 0.818(10) 1 d . . P A 1
H10 H 0.087121 0.862327 0.553662 0.031 Uiso 0.818(10) 1 calc R U P A 1
C7 C 0.3370(5) 0.8797(3) 0.6007(3) 0.0277(10) Uani 0.818(10) 1 d . . P A 1
H7 H 0.480492 0.862002 0.585351 0.033 Uiso 0.818(10) 1 calc R U P A 1
C5 C 0.0477(5) 0.9559(3) 0.7389(2) 0.0448(3) Uani 1 1 d . U . . .
H5 H -0.029574 0.907308 0.716128 0.054 Uiso 1 1 calc R U . . .
C2 C 0.2720(5) 1.0973(3) 0.8046(2) 0.0448(3) Uani 1 1 d . U . . .
H2 H 0.349147 1.146898 0.826202 0.054 Uiso 1 1 calc R U . . .
C9 C 0.186(2) 0.8823(12) 0.6009(11) 0.022(4) Uani 0.182(10) 1 d . . P A 2
H9 H 0.056574 0.875897 0.588028 0.027 Uiso 0.182(10) 1 calc R U P A 2
C8 C 0.368(3) 0.8323(15) 0.5522(13) 0.024(4) Uani 0.182(10) 1 d . . P A 2
H8 H 0.493497 0.844339 0.564193 0.028 Uiso 0.182(10) 1 calc R U P A 2

loop_
_atom_site_aniso_label
_atom_site_aniso_U_11
_atom_site_aniso_U_22
_atom_site_aniso_U_33
_atom_site_aniso_U_23
_atom_site_aniso_U_13
_atom_site_aniso_U_12
Br1 0.02539(13) 0.03894(14) 0.02948(14) -0.00911(9) 0.00229(8) -0.01279(9)
N1 0.0268(9) 0.0212(9) 0.0176(9) -0.0021(7) 0.0036(7) -0.0048(7)
C17 0.0310(11) 0.0207(10) 0.0191(10) -0.0075(8) 0.0009(8) -0.0065(9)
C13 0.0372(13) 0.0298(12) 0.0218(11) -0.0016(9) -0.0019(9) -0.0117(10)
C16 0.0288(11) 0.0231(10) 0.0232(11) -0.0057(8) 0.0009(8) -0.0083(9)
C18 0.0347(12) 0.0321(12) 0.0225(11) -0.0088(9) 0.0016(9) -0.0113(10)
C15 0.0313(12) 0.0292(12) 0.0267(12) 0.0008(9) 0.0040(9) -0.0069(10)
C12 0.0637(18) 0.0336(13) 0.0186(12) -0.0012(10) -0.0062(11) -0.0210(12)
C14 0.0441(15) 0.0279(12) 0.0283(13) -0.0008(10) 0.0091(11) -0.0017(11)
C22 0.0316(12) 0.0364(13) 0.0279(13) -0.0080(10) -0.0013(9) -0.0037(10)
C19 0.0491(15) 0.0356(13) 0.0255(13) -0.0091(10) 0.0122(11) -0.0160(12)
C11 0.0634(17) 0.0194(11) 0.0196(12) 0.0014(9) 0.0114(11) -0.0053(11)
C3 0.0679(8) 0.0261(5) 0.0335(6) -0.0047(4) -0.0044(5) -0.0060(5)
C20 0.0642(18) 0.0292(13) 0.0202(12) -0.0030(10) 0.0057(11) -0.0063(12)
C1 0.0679(8) 0.0261(5) 0.0335(6) -0.0047(4) -0.0044(5) -0.0060(5)
C6 0.0679(8) 0.0261(5) 0.0335(6) -0.0047(4) -0.0044(5) -0.0060(5)
C4 0.0679(8) 0.0261(5) 0.0335(6) -0.0047(4) -0.0044(5) -0.0060(5)
C21 0.0494(16) 0.0382(14) 0.0251(13) -0.0043(11) -0.0086(11) 0.0035(12)
C10 0.0299(18) 0.0228(15) 0.0197(17) -0.0005(12) 0.0019(12) -0.0041(12)
C7 0.0313(19) 0.0209(15) 0.0262(18) -0.0017(13) 0.0010(12) -0.0049(12)
C5 0.0679(8) 0.0261(5) 0.0335(6) -0.0047(4) -0.0044(5) -0.0060(5)
C2 0.0679(8) 0.0261(5) 0.0335(6) -0.0047(4) -0.0044(5) -0.0060(5)
C9 0.033(9) 0.014(6) 0.020(8) -0.006(5) -0.005(5) -0.006(5)
C8 0.027(9) 0.022(7) 0.024(8) -0.003(6) -0.004(6) -0.011(6)

loop_
_atom_type_symbol
_atom_type_description
_atom_type_scat_dispersion_real
_atom_type_scat_dispersion_imag
_atom_type_scat_source
C C 0.0033 0.0016 'International Tables Vol C Tables 4.2.6.8 and 6.1.1.4'
H H 0.0000 0.0000 'International Tables Vol C Tables 4.2.6.8 and 6.1.1.4'
Br Br -0.2901 2.4595 'International Tables Vol C Tables 4.2.6.8 and 6.1.1.4'
N N 0.0061 0.0033 'International Tables Vol C Tables 4.2.6.8 and 6.1.1.4'

loop_
_geom_angle_atom_site_label_1
_geom_angle_atom_site_label_2
_geom_angle_atom_site_label_3
_geom_angle
_geom_angle_site_symmetry_1
_geom_angle_site_symmetry_3
_geom_angle_publ_flag
C13 N1 C16 119.89(19) . . ?
C13 N1 C15 121.0(2) . . ?
C15 N1 C16 119.05(19) . . ?
C18 C17 C16 120.3(2) . . ?
C18 C17 C22 119.2(2) . . ?
C22 C17 C16 120.5(2) . . ?
N1 C13 H13 120.3 . . ?
N1 C13 C12 119.5(2) . . ?
C12 C13 H13 120.3 . . ?
N1 C16 C17 110.50(17) . . ?
N1 C16 H16A 109.6 . . ?
N1 C16 H16B 109.5 . . ?
C17 C16 H16A 109.5 . . ?
C17 C16 H16B 109.5 . . ?
H16A C16 H16B 108.1 . . ?
C17 C18 H18 119.8 . . ?
C17 C18 C19 120.4(2) . . ?
C19 C18 H18 119.8 . . ?
N1 C15 H15 119.7 . . ?
N1 C15 C14 120.5(2) . . ?
C14 C15 H15 119.7 . . ?
C13 C12 H12 119.7 . . ?
C13 C12 C11 120.6(2) . . ?
C11 C12 H12 119.7 . . ?
C15 C14 H14 119.6 . . ?
C15 C14 C11 120.8(2) . . ?
C11 C14 H14 119.6 . . ?
C17 C22 H22 119.9 . . ?
C17 C22 C21 120.3(2) . . ?
C21 C22 H22 119.9 . . ?
C18 C19 H19 120.0 . . ?
C20 C19 C18 120.0(2) . . ?
C20 C19 H19 120.0 . . ?
C12 C11 C10 126.3(3) . . ?
C12 C11 C8 92.5(6) . . ?
C14 C11 C12 117.6(2) . . ?
C14 C11 C10 116.0(3) . . ?
C14 C11 C8 149.9(6) . . ?
C4 C3 H3 120.1 . . ?
C4 C3 C2 119.8(3) . . ?
C2 C3 H3 120.1 . . ?
C19 C20 H20 119.9 . . ?
C19 C20 C21 120.3(2) . . ?
C21 C20 H20 119.9 . . ?
C6 C1 H1 119.7 . . ?
C6 C1 C2 120.6(3) . . ?
C2 C1 H1 119.7 . . ?
C1 C6 C7 116.2(3) . . ?
C1 C6 C5 118.9(3) . . ?
C1 C6 C9 152.5(6) . . ?
C5 C6 C7 124.7(3) . . ?
C5 C6 C9 87.6(6) . . ?
C3 C4 H4 120.6 . . ?
C3 C4 C5 118.7(3) . . ?
C5 C4 H4 120.6 . . ?
C22 C21 H21 120.1 . . ?
C20 C21 C22 119.9(2) . . ?
C20 C21 H21 120.1 . . ?
C11 C10 H10 118.4 . . ?
C7 C10 C11 123.1(3) . . ?
C7 C10 H10 118.4 . . ?
C6 C7 H7 118.8 . . ?
C10 C7 C6 122.5(3) . . ?
C10 C7 H7 118.8 . . ?
C6 C5 C4 121.1(3) . . ?
C6 C5 H5 119.5 . . ?
C4 C5 H5 119.5 . . ?
C3 C2 H2 119.6 . . ?
C1 C2 C3 120.9(3) . . ?
C1 C2 H2 119.6 . . ?
C6 C9 H9 128.4 . . ?
C8 C9 C6 103.2(12) . . ?
C8 C9 H9 128.4 . . ?
C11 C8 H8 126.7 . . ?
C9 C8 C11 106.7(12) . . ?
C9 C8 H8 126.7 . . ?

loop_
_geom_bond_atom_site_label_1
_geom_bond_atom_site_label_2
_geom_bond_distance
_geom_bond_site_symmetry_2
_geom_bond_publ_flag
N1 C13 1.354(3) . ?
N1 C16 1.495(3) . ?
N1 C15 1.360(3) . ?
C17 C16 1.506(3) . ?
C17 C18 1.388(3) . ?
C17 C22 1.389(3) . ?
C13 H13 0.9500 . ?
C13 C12 1.376(4) . ?
C16 H16A 0.9900 . ?
C16 H16B 0.9900 . ?
C18 H18 0.9500 . ?
C18 C19 1.390(3) . ?
C15 H15 0.9500 . ?
C15 C14 1.364(4) . ?
C12 H12 0.9500 . ?
C12 C11 1.410(4) . ?
C14 H14 0.9500 . ?
C14 C11 1.379(4) . ?
C22 H22 0.9500 . ?
C22 C21 1.391(4) . ?
C19 H19 0.9500 . ?
C19 C20 1.378(4) . ?
C11 C10 1.476(4) . ?
C11 C8 1.664(18) . ?
C3 H3 0.9500 . ?
C3 C4 1.387(4) . ?
C3 C2 1.391(4) . ?
C20 H20 0.9500 . ?
C20 C21 1.381(4) . ?
C1 H1 0.9500 . ?
C1 C6 1.378(4) . ?
C1 C2 1.384(4) . ?
C6 C7 1.490(5) . ?
C6 C5 1.396(4) . ?
C6 C9 1.621(13) . ?
C4 H4 0.9500 . ?
C4 C5 1.411(4) . ?
C21 H21 0.9500 . ?
C10 H10 0.9500 . ?
C10 C7 1.328(6) . ?
C7 H7 0.9500 . ?
C5 H5 0.9500 . ?
C2 H2 0.9500 . ?
C9 H9 0.9500 . ?
C9 C8 1.33(3) . ?
C8 H8 0.9500 . ?

loop_
_geom_torsion_atom_site_label_1
_geom_torsion_atom_site_label_2
_geom_torsion_atom_site_label_3
_geom_torsion_atom_site_label_4
_geom_torsion
_geom_torsion_site_symmetry_1
_geom_torsion_site_symmetry_2
_geom_torsion_site_symmetry_3
_geom_torsion_site_symmetry_4
_geom_torsion_publ_flag
N1 C13 C12 C11 -0.2(3) . . . . ?
N1 C15 C14 C11 0.5(4) . . . . ?
C17 C18 C19 C20 0.8(4) . . . . ?
C17 C22 C21 C20 1.7(4) . . . . ?
C13 N1 C16 C17 -91.8(2) . . . . ?
C13 N1 C15 C14 0.1(3) . . . . ?
C13 C12 C11 C14 0.7(4) . . . . ?
C13 C12 C11 C10 177.4(2) . . . . ?
C13 C12 C11 C8 -177.3(5) . . . . ?
C16 N1 C13 C12 177.3(2) . . . . ?
C16 N1 C15 C14 -177.5(2) . . . . ?
C16 C17 C18 C19 179.6(2) . . . . ?
C16 C17 C22 C21 179.2(2) . . . . ?
C18 C17 C16 N1 97.5(2) . . . . ?
C18 C17 C22 C21 -1.2(4) . . . . ?
C18 C19 C20 C21 -0.3(4) . . . . ?
C15 N1 C13 C12 -0.3(3) . . . . ?
C15 N1 C16 C17 85.8(2) . . . . ?
C15 C14 C11 C12 -0.9(4) . . . . ?
C15 C14 C11 C10 -177.9(2) . . . . ?
C15 C14 C11 C8 175.3(9) . . . . ?
C12 C11 C10 C7 7.1(4) . . . . ?
C12 C11 C8 C9 -167.3(8) . . . . ?
C14 C11 C10 C7 -176.1(3) . . . . ?
C14 C11 C8 C9 16.1(15) . . . . ?
C22 C17 C16 N1 -82.9(3) . . . . ?
C22 C17 C18 C19 0.0(3) . . . . ?
C19 C20 C21 C22 -1.0(4) . . . . ?
C11 C10 C7 C6 -172.8(2) . . . . ?
C3 C4 C5 C6 -0.1(4) . . . . ?
C1 C6 C7 C10 -164.5(3) . . . . ?
C1 C6 C5 C4 0.3(4) . . . . ?
C1 C6 C9 C8 30.6(15) . . . . ?
C6 C1 C2 C3 1.3(4) . . . . ?
C6 C9 C8 C11 176.6(6) . . . . ?
C4 C3 C2 C1 -1.0(4) . . . . ?
C7 C6 C5 C4 176.8(3) . . . . ?
C5 C6 C7 C10 19.0(4) . . . . ?
C5 C6 C9 C8 -163.8(8) . . . . ?
C2 C3 C4 C5 0.4(4) . . . . ?
C2 C1 C6 C7 -177.7(2) . . . . ?
C2 C1 C6 C5 -0.9(4) . . . . ?
C2 C1 C6 C9 162.6(10) . . . . ?
C9 C6 C5 C4 -172.2(5) . . . . ?
